data_4131198
loop_
_publ_author_name
'Liu, Yidong'
'Ao, Jun'
'Paladhi, Sushovan'
'Song, Choong Eui'
'Yan, Hailong'

_publ_section_title
;
 Organocatalytic Asymmetric Synthesis of Chiral Dioxazinanes and
 Dioxazepanes with in Situ Generated Nitrones via a Tandem Reaction
 Pathway Using a Cooperative Cation Binding Catalyst.
;
_journal_issue 50
_journal_name_full 'Journal of the American Chemical Society'
_journal_page_first 16486
_journal_page_last 16492
_journal_paper_doi 10.1021/jacs.6b10660
_journal_volume 138
_journal_year 2016
_chemical_absolute_configuration ad
_chemical_formula_moiety 'C22 H30 Br N O5'
_chemical_formula_sum 'C22 H30 Br N O5'
_chemical_formula_weight 468.38
_space_group_crystal_system orthorhombic
_space_group_IT_number 19
_space_group_name_Hall 'P 2ac 2ab'
_space_group_name_H-M_alt 'P 21 21 21'
_atom_sites_solution_hydrogens geom
_audit_creation_date 2016-03-14
_audit_creation_method
;
Olex2 1.2-alpha
(compiled 2015.09.16 svn.r3215 for OlexSys, GUI svn.r5097)
;
_cell_angle_alpha 90
_cell_angle_beta 90
_cell_angle_gamma 90
_cell_formula_units_Z 4
_cell_length_a 6.0690(3)
_cell_length_b 16.0832(8)
_cell_length_c 23.2308(13)
_cell_measurement_reflns_used 1901
_cell_measurement_temperature 292(2)
_cell_measurement_theta_max 21.9850
_cell_measurement_theta_min 3.5840
_cell_volume 2267.5(2)
_computing_molecular_graphics 'Olex2 (Dolomanov et al., 2009)'
_computing_publication_material 'Olex2 (Dolomanov et al., 2009)'
_computing_structure_refinement 'ShelXL (Sheldrick, 2015)'
_computing_structure_solution 'ShelXT (Sheldrick, 2015)'
_diffrn_ambient_temperature 293(2)
_diffrn_detector_area_resol_mean 16.0892
_diffrn_measured_fraction_theta_full 0.997
_diffrn_measured_fraction_theta_max 0.869
_diffrn_measurement_device_type 'SuperNova, Single source at offset, Eos'
_diffrn_measurement_method '\w scans'
_diffrn_radiation_type MoK\a
_diffrn_radiation_wavelength 0.71073
_diffrn_reflns_av_R_equivalents 0.0296
_diffrn_reflns_av_unetI/netI 0.0640
_diffrn_reflns_Laue_measured_fraction_full 0.997
_diffrn_reflns_Laue_measured_fraction_max 0.869
_diffrn_reflns_limit_h_max 7
_diffrn_reflns_limit_h_min -7
_diffrn_reflns_limit_k_max 21
_diffrn_reflns_limit_k_min -17
_diffrn_reflns_limit_l_max 30
_diffrn_reflns_limit_l_min -30
_diffrn_reflns_number 7065
_diffrn_reflns_point_group_measured_fraction_full 0.892
_diffrn_reflns_point_group_measured_fraction_max 0.749
_diffrn_reflns_theta_full 26.000
_diffrn_reflns_theta_max 29.243
_diffrn_reflns_theta_min 3.470
_diffrn_source 'SuperNova (Mo) X-ray Source'
_exptl_absorpt_coefficient_mu 1.844
_exptl_absorpt_correction_T_max 1.00000
_exptl_absorpt_correction_T_min 0.75156
_exptl_absorpt_correction_type multi-scan
_exptl_absorpt_process_details
;
CrysAlisPro, Agilent Technologies,
Version 1.171.37.35 (release 13-08-2014 CrysAlis171 .NET)
(compiled Aug 13 2014,18:06:01)
Empirical absorption correction using spherical harmonics,
 implemented in SCALE3 ABSPACK scaling algorithm.
;
_exptl_crystal_colour Colorless
_exptl_crystal_density_diffrn 1.372
_exptl_crystal_description Block
_exptl_crystal_F_000 976
_exptl_crystal_size_max 0.3
_exptl_crystal_size_mid 0.1
_exptl_crystal_size_min 0.05
_refine_diff_density_max 0.184
_refine_diff_density_min -0.274
_refine_diff_density_rms 0.046
_refine_ls_abs_structure_details
;
 Flack x determined using 760 quotients [(I+)-(I-)]/[(I+)+(I-)]
 (Parsons, Flack and Wagner, Acta Cryst. B69 (2013) 249-259).
;
_refine_ls_abs_structure_Flack 0.003(7)
_refine_ls_extinction_method none
_refine_ls_goodness_of_fit_ref 1.045
_refine_ls_hydrogen_treatment constr
_refine_ls_matrix_type full
_refine_ls_number_parameters 265
_refine_ls_number_reflns 4622
_refine_ls_number_restraints 0
_refine_ls_restrained_S_all 1.045
_refine_ls_R_factor_all 0.0923
_refine_ls_R_factor_gt 0.0466
_refine_ls_shift/su_max 0.001
_refine_ls_shift/su_mean 0.000
_refine_ls_structure_factor_coef Fsqd
_refine_ls_weighting_details 'w=1/[\s^2^(Fo^2^)+(0.0146P)^2^] where P=(Fo^2^+2Fc^2^)/3'
_refine_ls_weighting_scheme calc
_refine_ls_wR_factor_gt 0.0639
_refine_ls_wR_factor_ref 0.0779
_reflns_Friedel_coverage 0.508
_reflns_Friedel_fraction_full 0.746
_reflns_Friedel_fraction_max 0.588
_reflns_number_gt 2928
_reflns_number_total 4622
_reflns_threshold_expression 'I > 2\s(I)'
_cod_data_source_file ja6b10660_si_002.cif
_cod_data_source_block 20160314-yanhailong-liuyidong-aj-196
_cod_original_cell_volume 2267.53(19)
_cod_database_code 4131198
_shelx_space_group_comment
;
The symmetry employed for this shelxl refinement is uniquely defined
by the following loop, which should always be used as a source of
symmetry information in preference to the above space-group names.
They are only intended as comments.
;
_olex2_refinement_description
;
1. Fixed Uiso
 At 1.2 times of:
  All C(H) groups, All C(H,H) groups
 At 1.5 times of:
  All C(H,H,H) groups
2.a Ternary CH refined with riding coordinates:
 C9(H008), C12(H00E), C11(H00F)
2.b Secondary CH2 refined with riding coordinates:
 C8(H00A,H00C), C13(H00G,H00J), C10(H00K,H00L), C17(H00M,H00N), C16(H00R,H00S),
  C15(H00T,H00U), C14(H00Z,HB)
2.c Aromatic/amide H refined with riding coordinates:
 C2(H00B), C3(H00D), C5(H00H), C6(H00I)
2.d Idealised Me refined as rotating group:
 C21(H00O,H00P,H00Q), C22(H00V,H00W,H00X), C20(H00Y,H,HA)
;
_shelx_shelxl_version_number 2014/7
_olex2_submission_special_instructions 'No special instructions were received'

loop_
_space_group_symop_operation_xyz
'x, y, z'
'-x+1/2, -y, z+1/2'
'-x, y+1/2, -z+1/2'
'x+1/2, -y+1/2, -z'

loop_
_atom_site_label
_atom_site_type_symbol
_atom_site_fract_x
_atom_site_fract_y
_atom_site_fract_z
_atom_site_U_iso_or_equiv
_atom_site_adp_type
_atom_site_occupancy
_atom_site_site_symmetry_order
_atom_site_calc_flag
_atom_site_refinement_flags_posn
Br01 Br 1.04647(9) 0.06096(4) 0.54127(3) 0.0796(2) Uani 1 1 d .
O002 O 0.6718(4) 0.37443(17) 0.23651(13) 0.0414(8) Uani 1 1 d .
O003 O 0.8084(5) 0.50541(18) 0.28349(13) 0.0510(8) Uani 1 1 d .
O004 O 0.2389(4) 0.4238(2) 0.22207(14) 0.0571(9) Uani 1 1 d .
N005 N 0.6169(5) 0.4508(2) 0.21046(16) 0.0464(9) Uani 1 1 d .
O006 O 0.6168(6) 0.59048(19) 0.22347(16) 0.0730(11) Uani 1 1 d .
O007 O 0.3062(5) 0.2677(2) 0.37303(15) 0.0692(11) Uani 1 1 d .
C008 C 0.5086(6) 0.3533(3) 0.28032(19) 0.0456(11) Uani 1 1 d .
H008 H 0.5052 0.3967 0.3099 0.055 Uiso 1 1 calc R
C009 C 0.4938(8) 0.2477(3) 0.3618(2) 0.0501(12) Uani 1 1 d .
C00A C 0.6254(7) 0.1976(3) 0.40338(19) 0.0431(11) Uani 1 1 d .
C00B C 0.6661(8) 0.1436(3) 0.4993(2) 0.0570(13) Uani 1 1 d .
H00B H 0.6119 0.1365 0.5364 0.068 Uiso 1 1 calc R
C00C C 0.8704(7) 0.1131(3) 0.4843(2) 0.0551(13) Uani 1 1 d .
C00D C 0.5444(7) 0.1848(3) 0.4585(2) 0.0514(11) Uani 1 1 d .
H00D H 0.4050 0.2045 0.4680 0.062 Uiso 1 1 calc R
C00E C 0.4130(6) 0.3920(3) 0.12850(19) 0.0429(11) Uani 1 1 d .
H00E H 0.4747 0.3380 0.1396 0.051 Uiso 1 1 calc R
C00F C 0.4040(6) 0.4468(3) 0.18187(18) 0.0468(11) Uani 1 1 d .
H00F H 0.3692 0.5032 0.1688 0.056 Uiso 1 1 calc R
C00G C 0.5982(7) 0.2735(3) 0.30585(19) 0.0485(12) Uani 1 1 d .
H00A H 0.5780 0.2291 0.2781 0.058 Uiso 1 1 calc R
H00C H 0.7553 0.2800 0.3119 0.058 Uiso 1 1 calc R
C00H C 0.8326(7) 0.1648(3) 0.3897(2) 0.0563(13) Uani 1 1 d .
H00H H 0.8889 0.1715 0.3527 0.068 Uiso 1 1 calc R
C00I C 0.9522(8) 0.1232(3) 0.4300(2) 0.0593(13) Uani 1 1 d .
H00I H 1.0897 0.1016 0.4206 0.071 Uiso 1 1 calc R
C00J C 0.9078(7) 0.5725(3) 0.31775(19) 0.0481(12) Uani 1 1 d .
C00K C 0.1853(7) 0.3776(3) 0.1040(2) 0.0567(14) Uani 1 1 d .
H00G H 0.1161 0.4309 0.0964 0.068 Uiso 1 1 calc R
H00J H 0.0961 0.3485 0.1322 0.068 Uiso 1 1 calc R
C00L C 0.2872(7) 0.3480(3) 0.2512(2) 0.0547(13) Uani 1 1 d .
H00K H 0.2875 0.3024 0.2239 0.066 Uiso 1 1 calc R
H00L H 0.1741 0.3370 0.2797 0.066 Uiso 1 1 calc R
C00M C 0.6767(8) 0.5229(3) 0.2394(2) 0.0508(13) Uani 1 1 d .
C00N C 0.5622(7) 0.4302(3) 0.0836(2) 0.0599(13) Uani 1 1 d .
H00M H 0.7098 0.4353 0.0992 0.072 Uiso 1 1 calc R
H00N H 0.5098 0.4856 0.0744 0.072 Uiso 1 1 calc R
C00O C 1.0502(8) 0.5239(3) 0.3595(2) 0.0734(15) Uani 1 1 d .
H00O H 0.9588 0.4882 0.3824 0.110 Uiso 1 1 calc GR
H00P H 1.1277 0.5619 0.3841 0.110 Uiso 1 1 calc GR
H00Q H 1.1544 0.4910 0.3383 0.110 Uiso 1 1 calc GR
C00P C 0.5698(8) 0.3780(3) 0.0287(2) 0.0720(15) Uani 1 1 d .
H00R H 0.6614 0.4055 0.0003 0.086 Uiso 1 1 calc R
H00S H 0.6352 0.3243 0.0371 0.086 Uiso 1 1 calc R
C00Q C 0.3423(8) 0.3656(3) 0.0046(2) 0.0672(15) Uani 1 1 d .
H00T H 0.2823 0.4189 -0.0073 0.081 Uiso 1 1 calc R
H00U H 0.3500 0.3300 -0.0291 0.081 Uiso 1 1 calc R
C00R C 0.7284(9) 0.6195(3) 0.3491(2) 0.0712(16) Uani 1 1 d .
H00V H 0.6432 0.6508 0.3219 0.107 Uiso 1 1 calc GR
H00W H 0.7939 0.6566 0.3766 0.107 Uiso 1 1 calc GR
H00X H 0.6344 0.5808 0.3688 0.107 Uiso 1 1 calc GR
C00S C 1.0447(8) 0.6287(3) 0.2798(2) 0.0740(16) Uani 1 1 d .
H00Y H 1.1511 0.5961 0.2592 0.111 Uiso 1 1 calc GR
H H 1.1195 0.6690 0.3033 0.111 Uiso 1 1 calc GR
HA H 0.9504 0.6568 0.2530 0.111 Uiso 1 1 calc GR
C00T C 0.1937(8) 0.3270(3) 0.0486(2) 0.0677(15) Uani 1 1 d .
H00Z H 0.2455 0.2713 0.0572 0.081 Uiso 1 1 calc R
HB H 0.0462 0.3224 0.0328 0.081 Uiso 1 1 calc R

loop_
_atom_site_aniso_label
_atom_site_aniso_U_11
_atom_site_aniso_U_22
_atom_site_aniso_U_33
_atom_site_aniso_U_23
_atom_site_aniso_U_13
_atom_site_aniso_U_12
Br01 0.0838(3) 0.0727(4) 0.0823(4) 0.0176(4) -0.0152(3) 0.0063(3)
O002 0.0470(16) 0.0270(16) 0.050(2) -0.0001(15) 0.0003(16) 0.0009(14)
O003 0.0641(19) 0.0353(18) 0.054(2) -0.0031(16) -0.0159(18) -0.0057(17)
O004 0.0503(17) 0.067(3) 0.054(2) -0.003(2) 0.0056(16) 0.0120(18)
N005 0.057(2) 0.029(2) 0.052(2) 0.000(2) -0.0118(18) -0.001(2)
O006 0.105(3) 0.0323(19) 0.081(3) 0.0068(19) -0.026(2) 0.0072(19)
O007 0.0594(19) 0.081(3) 0.067(3) 0.017(2) 0.010(2) 0.008(2)
C008 0.048(3) 0.041(3) 0.047(3) -0.005(2) 0.006(2) 0.003(2)
C009 0.058(3) 0.039(3) 0.054(3) -0.001(2) 0.001(3) -0.007(3)
C00A 0.051(3) 0.034(3) 0.045(3) 0.001(2) 0.003(2) -0.006(2)
C00B 0.065(3) 0.052(3) 0.054(3) 0.002(3) 0.001(3) -0.009(3)
C00C 0.057(3) 0.038(3) 0.070(4) 0.003(3) -0.009(3) -0.003(2)
C00D 0.053(2) 0.049(3) 0.053(3) -0.002(3) 0.005(3) -0.004(3)
C00E 0.042(2) 0.040(3) 0.047(3) -0.003(2) -0.004(2) 0.004(2)
C00F 0.050(3) 0.041(3) 0.050(3) -0.003(2) -0.007(2) 0.006(3)
C00G 0.056(3) 0.034(3) 0.055(3) 0.001(2) 0.008(2) 0.001(2)
C00H 0.056(3) 0.058(3) 0.055(3) 0.005(3) 0.010(3) 0.000(3)
C00I 0.052(3) 0.054(3) 0.072(4) 0.006(3) 0.003(3) 0.001(3)
C00J 0.056(3) 0.042(3) 0.046(3) -0.019(2) 0.002(2) -0.012(3)
C00K 0.048(3) 0.070(4) 0.052(3) -0.006(3) -0.005(2) -0.008(3)
C00L 0.051(3) 0.058(3) 0.054(3) -0.003(3) 0.009(2) -0.006(3)
C00M 0.060(3) 0.043(3) 0.050(3) -0.009(3) -0.007(3) 0.001(3)
C00N 0.055(2) 0.058(3) 0.067(3) -0.004(3) 0.009(3) -0.006(3)
C00O 0.078(3) 0.083(4) 0.059(3) -0.013(3) -0.017(3) 0.003(3)
C00P 0.082(3) 0.075(4) 0.059(4) -0.003(3) 0.018(3) -0.006(3)
C00Q 0.094(4) 0.059(4) 0.049(3) 0.002(3) -0.005(3) 0.005(3)
C00R 0.090(4) 0.060(4) 0.063(4) -0.017(3) 0.017(3) -0.003(3)
C00S 0.074(3) 0.065(4) 0.083(4) -0.008(3) 0.009(4) -0.030(3)
C00T 0.073(3) 0.071(4) 0.059(4) -0.002(3) -0.019(3) -0.007(3)

loop_
_atom_type_symbol
_atom_type_description
_atom_type_scat_dispersion_real
_atom_type_scat_dispersion_imag
_atom_type_scat_source
C C 0.0033 0.0016 'International Tables Vol C Tables 4.2.6.8 and 6.1.1.4'
H H 0.0000 0.0000 'International Tables Vol C Tables 4.2.6.8 and 6.1.1.4'
Br Br -0.2901 2.4595 'International Tables Vol C Tables 4.2.6.8 and 6.1.1.4'
N N 0.0061 0.0033 'International Tables Vol C Tables 4.2.6.8 and 6.1.1.4'
O O 0.0106 0.0060 'International Tables Vol C Tables 4.2.6.8 and 6.1.1.4'

loop_
_geom_angle_atom_site_label_1
_geom_angle_atom_site_label_2
_geom_angle_atom_site_label_3
_geom_angle
N005 O002 C008 110.0(3)
C00M O003 C00J 120.6(4)
C00F O004 C00L 113.0(3)
O002 N005 C00F 111.6(3)
C00M N005 O002 117.3(3)
C00M N005 C00F 119.3(4)
O002 C008 H008 109.7
O002 C008 C00G 103.1(3)
O002 C008 C00L 107.8(3)
C00G C008 H008 109.7
C00L C008 H008 109.7
C00L C008 C00G 116.6(4)
O007 C009 C00A 120.5(4)
O007 C009 C00G 120.6(4)
C00A C009 C00G 118.9(4)
C00D C00A C009 119.3(4)
C00D C00A C00H 118.2(4)
C00H C00A C009 122.5(4)
C00C C00B H00B 120.6
C00D C00B H00B 120.6
C00D C00B C00C 118.8(5)
C00B C00C Br01 119.2(4)
C00I C00C Br01 119.5(4)
C00I C00C C00B 121.3(5)
C00A C00D H00D 119.4
C00B C00D C00A 121.2(4)
C00B C00D H00D 119.4
C00F C00E H00E 108.2
C00K C00E H00E 108.2
C00K C00E C00F 111.2(3)
C00N C00E H00E 108.2
C00N C00E C00F 110.3(4)
C00N C00E C00K 110.5(4)
O004 C00F N005 109.8(3)
O004 C00F C00E 114.2(4)
O004 C00F H00F 107.0
N005 C00F C00E 111.5(3)
N005 C00F H00F 107.0
C00E C00F H00F 107.0
C008 C00G H00A 108.6
C008 C00G H00C 108.6
C009 C00G C008 114.9(4)
C009 C00G H00A 108.6
C009 C00G H00C 108.6
H00A C00G H00C 107.5
C00A C00H H00H 119.8
C00I C00H C00A 120.5(5)
C00I C00H H00H 119.8
C00C C00I H00I 120.0
C00H C00I C00C 120.0(5)
C00H C00I H00I 120.0
O003 C00J C00O 101.7(4)
O003 C00J C00R 109.4(3)
O003 C00J C00S 110.5(4)
C00R C00J C00O 111.1(4)
C00S C00J C00O 111.6(4)
C00S C00J C00R 112.2(4)
C00E C00K H00G 109.3
C00E C00K H00J 109.3
C00E C00K C00T 111.6(4)
H00G C00K H00J 108.0
C00T C00K H00G 109.3
C00T C00K H00J 109.3
O004 C00L C008 110.4(4)
O004 C00L H00K 109.6
O004 C00L H00L 109.6
C008 C00L H00K 109.6
C008 C00L H00L 109.6
H00K C00L H00L 108.1
O003 C00M N005 110.7(4)
O006 C00M O003 127.5(5)
O006 C00M N005 121.8(4)
C00E C00N H00M 109.3
C00E C00N H00N 109.3
C00E C00N C00P 111.7(4)
H00M C00N H00N 107.9
C00P C00N H00M 109.3
C00P C00N H00N 109.3
C00J C00O H00O 109.5
C00J C00O H00P 109.5
C00J C00O H00Q 109.5
H00O C00O H00P 109.5
H00O C00O H00Q 109.5
H00P C00O H00Q 109.5
C00N C00P H00R 109.5
C00N C00P H00S 109.5
H00R C00P H00S 108.1
C00Q C00P C00N 110.8(4)
C00Q C00P H00R 109.5
C00Q C00P H00S 109.5
C00P C00Q H00T 109.5
C00P C00Q H00U 109.5
H00T C00Q H00U 108.1
C00T C00Q C00P 110.7(4)
C00T C00Q H00T 109.5
C00T C00Q H00U 109.5
C00J C00R H00V 109.5
C00J C00R H00W 109.5
C00J C00R H00X 109.5
H00V C00R H00W 109.5
H00V C00R H00X 109.5
H00W C00R H00X 109.5
C00J C00S H00Y 109.5
C00J C00S H 109.5
C00J C00S HA 109.5
H00Y C00S H 109.5
H00Y C00S HA 109.5
H C00S HA 109.5
C00K C00T H00Z 109.2
C00K C00T HB 109.2
C00Q C00T C00K 112.0(4)
C00Q C00T H00Z 109.2
C00Q C00T HB 109.2
H00Z C00T HB 107.9

loop_
_geom_bond_atom_site_label_1
_geom_bond_atom_site_label_2
_geom_bond_distance
Br01 C00C 1.897(5)
O002 N005 1.409(4)
O002 C008 1.461(5)
O003 C00J 1.470(5)
O003 C00M 1.330(5)
O004 C00F 1.419(5)
O004 C00L 1.425(5)
N005 C00F 1.454(5)
N005 C00M 1.389(5)
O006 C00M 1.204(5)
O007 C009 1.212(5)
C008 H008 0.9800
C008 C00G 1.515(5)
C008 C00L 1.506(6)
C009 C00A 1.490(6)
C009 C00G 1.503(6)
C00A C00D 1.387(6)
C00A C00H 1.401(6)
C00B H00B 0.9300
C00B C00C 1.378(6)
C00B C00D 1.372(6)
C00C C00I 1.365(6)
C00D H00D 0.9300
C00E H00E 0.9800
C00E C00F 1.522(6)
C00E C00K 1.512(6)
C00E C00N 1.512(6)
C00F H00F 0.9800
C00G H00A 0.9700
C00G H00C 0.9700
C00H H00H 0.9300
C00H C00I 1.361(6)
C00I H00I 0.9300
C00J C00O 1.515(6)
C00J C00R 1.513(6)
C00J C00S 1.511(6)
C00K H00G 0.9700
C00K H00J 0.9700
C00K C00T 1.525(6)
C00L H00K 0.9700
C00L H00L 0.9700
C00N H00M 0.9700
C00N H00N 0.9700
C00N C00P 1.529(6)
C00O H00O 0.9600
C00O H00P 0.9600
C00O H00Q 0.9600
C00P H00R 0.9700
C00P H00S 0.9700
C00P C00Q 1.503(6)
C00Q H00T 0.9700
C00Q H00U 0.9700
C00Q C00T 1.498(6)
C00R H00V 0.9600
C00R H00W 0.9600
C00R H00X 0.9600
C00S H00Y 0.9600
C00S H 0.9600
C00S HA 0.9600
C00T H00Z 0.9700
C00T HB 0.9700

loop_
_geom_torsion_atom_site_label_1
_geom_torsion_atom_site_label_2
_geom_torsion_atom_site_label_3
_geom_torsion_atom_site_label_4
_geom_torsion
Br01 C00C C00I C00H -176.1(4)
O002 N005 C00F O004 57.7(4)
O002 N005 C00F C00E -69.9(4)
O002 N005 C00M O003 9.7(5)
O002 N005 C00M O006 -172.1(5)
O002 C008 C00G C009 165.8(3)
O002 C008 C00L O004 -56.1(5)
N005 O002 C008 C00G -177.0(3)
N005 O002 C008 C00L 59.1(4)
O007 C009 C00A C00D -9.8(7)
O007 C009 C00A C00H 172.3(5)
O007 C009 C00G C008 27.6(6)
C008 O002 N005 C00F -61.2(4)
C008 O002 N005 C00M 81.6(4)
C009 C00A C00D C00B -175.8(4)
C009 C00A C00H C00I 176.5(4)
C00A C009 C00G C008 -152.0(4)
C00A C00H C00I C00C 0.0(7)
C00B C00C C00I C00H 0.7(8)
C00C C00B C00D C00A -1.5(7)
C00D C00A C00H C00I -1.4(7)
C00D C00B C00C Br01 176.9(3)
C00D C00B C00C C00I 0.0(7)
C00E C00K C00T C00Q -54.9(6)
C00E C00N C00P C00Q 56.6(5)
C00F O004 C00L C008 55.8(5)
C00F N005 C00M O003 149.6(4)
C00F N005 C00M O006 -32.2(7)
C00F C00E C00K C00T 176.7(4)
C00F C00E C00N C00P -178.4(4)
C00G C008 C00L O004 -171.4(4)
C00G C009 C00A C00D 169.8(4)
C00G C009 C00A C00H -8.1(6)
C00H C00A C00D C00B 2.2(7)
C00J O003 C00M N005 175.0(3)
C00J O003 C00M O006 -3.0(8)
C00K C00E C00F O004 46.4(5)
C00K C00E C00F N005 171.5(4)
C00K C00E C00N C00P -54.9(5)
C00L O004 C00F N005 -55.2(5)
C00L O004 C00F C00E 70.8(4)
C00L C008 C00G C009 -76.3(5)
C00M O003 C00J C00O -176.9(4)
C00M O003 C00J C00R 65.6(5)
C00M O003 C00J C00S -58.3(5)
C00M N005 C00F O004 -84.3(5)
C00M N005 C00F C00E 148.1(4)
C00N C00E C00F O004 169.4(3)
C00N C00E C00F N005 -65.5(5)
C00N C00E C00K C00T 53.8(5)
C00N C00P C00Q C00T -56.3(6)
C00P C00Q C00T C00K 55.8(6)
